data_7239893
loop_
_publ_author_name
'Wu, Yuandi'
'Liu, Dongyang'
'Lin, Meihua'
'Qian, Jing'

_publ_section_title
;
 Zinc(ii)-based coordination polymer encapsulated Tb3+ as a
 multi-responsive luminescent sensor for Ru3+, Fe3+, CrO42&#x2212;,
 Cr2O72&#x2212; and MnO4&#x2212;
;
_journal_issue 10
_journal_name_full 'RSC Advances'
_journal_page_first 6022
_journal_page_last 6029
_journal_paper_doi 10.1039/C9RA09541A
_journal_volume 10
_journal_year 2020
_chemical_formula_sum 'C3.43 H2.29 N0.86 O0.29 Zn0.14'
_chemical_formula_weight 69.40
_space_group_crystal_system tetragonal
_space_group_IT_number 96
_space_group_name_Hall 'P 4nw 2abw'
_space_group_name_H-M_alt 'P 43 21 2'
_atom_sites_solution_hydrogens mixed
_audit_creation_method SHELXL-2013
_audit_update_record
;
2018-11-30 deposited with the CCDC.	2020-01-28 downloaded from the CCDC.
;
_cell_angle_alpha 90
_cell_angle_beta 90
_cell_angle_gamma 90
_cell_formula_units_Z 28
_cell_length_a 10.4340(10)
_cell_length_b 10.4340(10)
_cell_length_c 20.752(5)
_cell_measurement_reflns_used 3560
_cell_measurement_temperature 296(2)
_cell_measurement_theta_max 22.51
_cell_measurement_theta_min 2.18
_cell_volume 2259.2(6)
_computing_cell_refinement 'Bruker SMART'
_computing_data_collection 'Bruker SMART'
_computing_data_reduction 'Bruker SAINT'
_computing_molecular_graphics 'Bruker SHELXTL'
_computing_publication_material 'Bruker SHELXTL'
_computing_structure_refinement 'SHELXL-2013 (Sheldrick, 2013)'
_computing_structure_solution 'Bruker SHELXTL'
_diffrn_ambient_temperature 296(2)
_diffrn_measured_fraction_theta_full 0.999
_diffrn_measured_fraction_theta_max 1.000
_diffrn_measurement_device_type 'CCD area detector'
_diffrn_measurement_method 'phi and omega scans'
_diffrn_radiation_type MoK\a
_diffrn_radiation_wavelength 0.71073
_diffrn_reflns_av_R_equivalents 0.0525
_diffrn_reflns_av_unetI/netI 0.0418
_diffrn_reflns_Laue_measured_fraction_full 0.999
_diffrn_reflns_Laue_measured_fraction_max 1.000
_diffrn_reflns_limit_h_max 12
_diffrn_reflns_limit_h_min -13
_diffrn_reflns_limit_k_max 13
_diffrn_reflns_limit_k_min -13
_diffrn_reflns_limit_l_max 27
_diffrn_reflns_limit_l_min -18
_diffrn_reflns_number 16874
_diffrn_reflns_point_group_measured_fraction_full 1.000
_diffrn_reflns_point_group_measured_fraction_max 1.000
_diffrn_reflns_theta_full 25.242
_diffrn_reflns_theta_max 28.341
_diffrn_reflns_theta_min 2.185
_exptl_absorpt_coefficient_mu 1.120
_exptl_absorpt_correction_type multi-scan
_exptl_absorpt_process_details SADABS
_exptl_crystal_colour ORANGE
_exptl_crystal_density_diffrn 1.428
_exptl_crystal_density_meas ?
_exptl_crystal_description BLOCK
_exptl_crystal_F_000 992
_exptl_crystal_size_max 0.220
_exptl_crystal_size_mid 0.210
_exptl_crystal_size_min 0.180
_exptl_transmission_factor_max 0.824
_exptl_transmission_factor_min 0.791
_refine_diff_density_max 0.208
_refine_diff_density_min -0.186
_refine_diff_density_rms 0.044
_refine_ls_abs_structure_details
; 
 Flack x determined using 893 quotients [(I+)-(I-)]/[(I+)+(I-)] 
 (Parsons and Flack (2004), Acta Cryst. A60, s61). 
;
_refine_ls_abs_structure_Flack 0.010(10)
_refine_ls_extinction_method none
_refine_ls_goodness_of_fit_ref 1.040
_refine_ls_hydrogen_treatment constr
_refine_ls_matrix_type full
_refine_ls_number_parameters 150
_refine_ls_number_reflns 2814
_refine_ls_number_restraints 0
_refine_ls_restrained_S_all 1.040
_refine_ls_R_factor_all 0.0406
_refine_ls_R_factor_gt 0.0310
_refine_ls_shift/su_max 0.000
_refine_ls_shift/su_mean 0.000
_refine_ls_structure_factor_coef Fsqd
_refine_ls_weighting_details
; 
 w=1/[\s^2^(Fo^2^)+(0.0343P)^2^] 
 where P=(Fo^2^+2Fc^2^)/3 
;
_refine_ls_weighting_scheme calc
_refine_ls_wR_factor_gt 0.0687
_refine_ls_wR_factor_ref 0.0730
_reflns_Friedel_coverage 0.666
_reflns_Friedel_fraction_full 1.000
_reflns_Friedel_fraction_max 1.000
_reflns_number_gt 2434
_reflns_number_total 2814
_reflns_threshold_expression 'I > 2\s(I)'
_cod_data_source_file c9ra09541a2.cif
_cod_data_source_block n181129a
_cod_depositor_comments
;
The following automatic conversions were performed:

data item '_exptl_absorpt_correction_type' value 'MULTI-SCAN' was
changed to 'multi-scan' in accordance with the
/home/data/users/saulius/crontab/automatic-downloads/rss-feeds/RSC/lib/dictionaries/cif_core.dic
dictionary named 'cif_core.dic' version 2.4.2 last updated on
2011-04-26.

data item '_exptl_crystal_density_meas' value 'NONE' was changed to
'?' -- the value is perceived as not measured.

Automatic conversion script
Id: cif_fix_values 7556 2019-12-06 15:28:31Z antanas 

 Adding full bibliography for 7239893.cif.
;
_cod_original_cell_volume 2259.2(7)
_cod_database_code 7239893
_shelx_space_group_comment
; 
The symmetry employed for this shelxl refinement is uniquely defined 
by the following loop, which should always be used as a source of 
symmetry information in preference to the above space-group names. 
They are only intended as comments. 
;
_shelx_estimated_absorpt_t_min 0.791
_shelx_estimated_absorpt_t_max 0.824
_shelxl_version_number 2013-2

loop_
_space_group_symop_operation_xyz
'x, y, z'
'-x, -y, z+1/2'
'-y+1/2, x+1/2, z+3/4'
'y+1/2, -x+1/2, z+1/4'
'-x+1/2, y+1/2, -z+3/4'
'x+1/2, -y+1/2, -z+1/4'
'y, x, -z'
'-y, -x, -z+1/2'

loop_
_atom_site_label
_atom_site_type_symbol
_atom_site_fract_x
_atom_site_fract_y
_atom_site_fract_z
_atom_site_U_iso_or_equiv
_atom_site_adp_type
_atom_site_occupancy
_atom_site_site_symmetry_order
_atom_site_calc_flag
_atom_site_refinement_flags_posn
_atom_site_refinement_flags_adp
_atom_site_refinement_flags_occupancy
Zn1 Zn 0.32511(3) 0.32511(3) 0.0000 0.02904(13) Uani 1 2 d S T P
N1 N 0.3262(2) 0.5088(2) 0.04181(11) 0.0334(5) Uani 1 1 d . . .
N2 N 0.3311(2) 1.1301(2) 0.02255(11) 0.0319(5) Uani 1 1 d . . .
N3 N 0.1804(4) 0.5087(3) 0.26080(15) 0.0785(11) Uani 1 1 d . . .
O1 O 0.2790(2) 0.35377(18) 0.11189(11) 0.0473(6) Uani 1 1 d . . .
C1 C 0.2878(3) 0.4730(3) 0.10194(14) 0.0347(7) Uani 1 1 d . . .
C2 C 0.2616(3) 0.5707(3) 0.14810(15) 0.0375(7) Uani 1 1 d . . .
C3 C 0.2768(3) 0.6969(3) 0.13004(14) 0.0392(7) Uani 1 1 d . . .
H3 H 0.2610 0.7611 0.1601 0.047 Uiso 1 1 calc R U .
C4 C 0.3151(3) 0.7308(3) 0.06822(14) 0.0346(6) Uani 1 1 d . . .
C5 C 0.3404(3) 0.6318(3) 0.02439(14) 0.0329(6) Uani 1 1 d . . .
C6 C 0.3870(4) 0.6534(3) -0.04301(16) 0.0526(10) Uani 1 1 d . . .
H6A H 0.4325 0.5812 -0.0568 0.079 Uiso 1 1 d R U .
H6B H 0.4411 0.7244 -0.0430 0.079 Uiso 1 1 d R U .
H6C H 0.3188 0.6679 -0.0719 0.079 Uiso 1 1 d R U .
C7 C 0.2174(4) 0.5361(3) 0.21093(16) 0.0512(9) Uani 1 1 d . . .
C8 C 0.3872(3) 1.0837(3) 0.07519(14) 0.0364(7) Uani 1 1 d . . .
H8 H 0.4291 1.1404 0.1026 0.044 Uiso 1 1 calc R U .
C9 C 0.3862(3) 0.9543(3) 0.09114(14) 0.0373(7) Uani 1 1 d . . .
H9 H 0.4267 0.9259 0.1284 0.045 Uiso 1 1 calc R U .
C10 C 0.3243(3) 0.8681(3) 0.05111(14) 0.0345(6) Uani 1 1 d . . .
C11 C 0.2678(3) 0.9172(3) -0.00454(15) 0.0386(7) Uani 1 1 d . . .
H11 H 0.2265 0.8626 -0.0332 0.046 Uiso 1 1 calc R U .
C12 C 0.2733(3) 1.0465(3) -0.01693(14) 0.0384(7) Uani 1 1 d . . .
H12 H 0.2352 1.0773 -0.0544 0.046 Uiso 1 1 calc R U .

loop_
_atom_site_aniso_label
_atom_site_aniso_U_11
_atom_site_aniso_U_22
_atom_site_aniso_U_33
_atom_site_aniso_U_23
_atom_site_aniso_U_13
_atom_site_aniso_U_12
Zn1 0.02827(16) 0.02827(16) 0.0306(2) -0.00334(14) 0.00334(14) -0.0002(2)
N1 0.0378(12) 0.0316(12) 0.0308(13) -0.0045(10) 0.0003(12) 0.0069(11)
N2 0.0341(12) 0.0321(11) 0.0297(12) -0.0014(9) -0.0009(11) -0.0002(11)
N3 0.126(3) 0.063(2) 0.0461(19) 0.0003(15) 0.023(2) -0.006(2)
O1 0.0732(16) 0.0266(11) 0.0421(13) -0.0014(9) -0.0090(11) 0.0024(10)
C1 0.0430(17) 0.0302(15) 0.0308(16) -0.0042(12) -0.0063(12) 0.0057(13)
C2 0.0529(19) 0.0316(15) 0.0279(15) -0.0017(12) 0.0013(14) 0.0032(13)
C3 0.0536(18) 0.0323(17) 0.0316(15) -0.0066(12) -0.0004(13) 0.0029(13)
C4 0.0409(16) 0.0294(13) 0.0335(15) -0.0011(11) -0.0034(13) 0.0022(14)
C5 0.0360(16) 0.0316(14) 0.0311(14) -0.0005(11) -0.0016(12) 0.0053(12)
C6 0.072(2) 0.046(2) 0.0394(19) 0.0012(15) 0.0130(17) 0.0133(18)
C7 0.083(3) 0.0356(17) 0.0353(19) -0.0052(14) 0.0066(18) -0.0003(17)
C8 0.0421(17) 0.0321(15) 0.0350(16) -0.0054(13) -0.0054(14) -0.0033(13)
C9 0.0470(18) 0.0369(17) 0.0281(15) 0.0001(13) -0.0082(14) 0.0008(14)
C10 0.0396(15) 0.0305(13) 0.0335(15) -0.0026(11) 0.0006(15) 0.0043(14)
C11 0.0501(17) 0.0311(14) 0.0346(16) -0.0077(14) -0.0094(15) 0.0016(12)
C12 0.0495(17) 0.0352(16) 0.0304(16) -0.0029(12) -0.0110(13) 0.0047(14)

loop_
_atom_type_symbol
_atom_type_description
_atom_type_scat_dispersion_real
_atom_type_scat_dispersion_imag
_atom_type_scat_source
C C 0.0033 0.0016 'International Tables Vol C Tables 4.2.6.8 and 6.1.1.4'
H H 0.0000 0.0000 'International Tables Vol C Tables 4.2.6.8 and 6.1.1.4'
N N 0.0061 0.0033 'International Tables Vol C Tables 4.2.6.8 and 6.1.1.4'
O O 0.0106 0.0060 'International Tables Vol C Tables 4.2.6.8 and 6.1.1.4'
Zn Zn 0.2839 1.4301 'International Tables Vol C Tables 4.2.6.8 and 6.1.1.4'

loop_
_geom_angle_atom_site_label_1
_geom_angle_atom_site_label_2
_geom_angle_atom_site_label_3
_geom_angle
_geom_angle_site_symmetry_1
_geom_angle_site_symmetry_3
N2 Zn1 N2 96.22(14) 7_455 1_545
N2 Zn1 N1 142.64(9) 7_455 7
N2 Zn1 N1 94.05(11) 1_545 7
N2 Zn1 N1 94.05(11) 7_455 .
N2 Zn1 N1 142.64(9) 1_545 .
N1 Zn1 N1 99.21(14) 7 .
N2 Zn1 O1 91.01(9) 7_455 .
N2 Zn1 O1 84.85(8) 1_545 .
N1 Zn1 O1 125.70(9) 7 .
N1 Zn1 O1 59.10(8) . .
N2 Zn1 O1 84.85(8) 7_455 7
N2 Zn1 O1 91.01(9) 1_545 7
N1 Zn1 O1 59.10(8) 7 7
N1 Zn1 O1 125.69(9) . 7
O1 Zn1 O1 173.81(11) . 7
C5 N1 C1 122.8(2) . .
C5 N1 Zn1 139.5(2) . .
C1 N1 Zn1 97.25(17) . .
C8 N2 C12 117.6(3) . .
C8 N2 Zn1 123.49(19) . 1_565
C12 N2 Zn1 118.9(2) . 1_565
C1 O1 Zn1 87.12(17) . .
O1 C1 N1 116.1(3) . .
O1 C1 C2 125.5(3) . .
N1 C1 C2 118.4(3) . .
C3 C2 C1 118.6(3) . .
C3 C2 C7 121.8(3) . .
C1 C2 C7 119.6(3) . .
C2 C3 C4 121.8(3) . .
C2 C3 H3 119.1 . .
C4 C3 H3 119.1 . .
C3 C4 C5 117.8(3) . .
C3 C4 C10 119.1(3) . .
C5 C4 C10 123.1(3) . .
N1 C5 C4 120.6(3) . .
N1 C5 C6 115.6(2) . .
C4 C5 C6 123.8(3) . .
C5 C6 H6A 109.2 . .
C5 C6 H6B 108.4 . .
H6A C6 H6B 109.4 . .
C5 C6 H6C 112.0 . .
H6A C6 H6C 108.6 . .
H6B C6 H6C 109.2 . .
N3 C7 C2 179.1(5) . .
N2 C8 C9 123.1(3) . .
N2 C8 H8 118.5 . .
C9 C8 H8 118.5 . .
C10 C9 C8 119.5(3) . .
C10 C9 H9 120.3 . .
C8 C9 H9 120.3 . .
C9 C10 C11 117.1(3) . .
C9 C10 C4 121.1(3) . .
C11 C10 C4 121.8(3) . .
C12 C11 C10 119.9(3) . .
C12 C11 H11 120.1 . .
C10 C11 H11 120.1 . .
N2 C12 C11 122.9(3) . .
N2 C12 H12 118.5 . .
C11 C12 H12 118.5 . .

loop_
_geom_bond_atom_site_label_1
_geom_bond_atom_site_label_2
_geom_bond_distance
_geom_bond_site_symmetry_2
Zn1 N2 2.089(2) 7_455
Zn1 N2 2.089(2) 1_545
Zn1 N1 2.104(2) 7
Zn1 N1 2.104(2) .
Zn1 O1 2.390(2) .
Zn1 O1 2.390(2) 7
N1 C5 1.341(3) .
N1 C1 1.363(4) .
N2 C8 1.331(4) .
N2 C12 1.340(4) .
N2 Zn1 2.089(2) 1_565
N3 C7 1.141(4) .
O1 C1 1.264(3) .
C1 C2 1.426(4) .
C2 C3 1.378(4) .
C2 C7 1.429(5) .
C3 C4 1.390(4) .
C3 H3 0.9300 .
C4 C5 1.401(4) .
C4 C10 1.479(4) .
C5 C6 1.498(4) .
C6 H6A 0.9349 .
C6 H6B 0.9325 .
C6 H6C 0.9430 .
C8 C9 1.389(4) .
C8 H8 0.9300 .
C9 C10 1.385(4) .
C9 H9 0.9300 .
C10 C11 1.394(4) .
C11 C12 1.375(4) .
C11 H11 0.9300 .
C12 H12 0.9300 .

loop_
_geom_torsion_atom_site_label_1
_geom_torsion_atom_site_label_2
_geom_torsion_atom_site_label_3
_geom_torsion_atom_site_label_4
_geom_torsion
_geom_torsion_site_symmetry_1
Zn1 O1 C1 N1 -5.6(2) .
Zn1 O1 C1 C2 174.7(3) .
C5 N1 C1 O1 -179.7(3) .
Zn1 N1 C1 O1 6.4(3) .
C5 N1 C1 C2 0.0(4) .
Zn1 N1 C1 C2 -173.9(2) .
O1 C1 C2 C3 179.4(3) .
N1 C1 C2 C3 -0.3(4) .
O1 C1 C2 C7 -2.2(5) .
N1 C1 C2 C7 178.1(3) .
C1 C2 C3 C4 0.8(5) .
C7 C2 C3 C4 -177.5(3) .
C2 C3 C4 C5 -1.1(5) .
C2 C3 C4 C10 177.4(3) .
C1 N1 C5 C4 -0.3(4) .
Zn1 N1 C5 C4 170.4(2) .
C1 N1 C5 C6 178.3(3) .
Zn1 N1 C5 C6 -11.0(5) .
C3 C4 C5 N1 0.8(4) .
C10 C4 C5 N1 -177.6(3) .
C3 C4 C5 C6 -177.7(3) .
C10 C4 C5 C6 3.9(5) .
C12 N2 C8 C9 -1.2(5) .
Zn1 N2 C8 C9 177.3(2) 1_565
N2 C8 C9 C10 -0.1(5) .
C8 C9 C10 C11 1.2(5) .
C8 C9 C10 C4 -176.7(3) .
C3 C4 C10 C9 47.5(5) .
C5 C4 C10 C9 -134.1(3) .
C3 C4 C10 C11 -130.3(3) .
C5 C4 C10 C11 48.1(5) .
C9 C10 C11 C12 -1.1(5) .
C4 C10 C11 C12 176.8(3) .
C8 N2 C12 C11 1.3(4) .
Zn1 N2 C12 C11 -177.2(2) 1_565
C10 C11 C12 N2 -0.2(5) .
